data_4508987
loop_
_publ_author_name
'Reddy, L. Sreenivas'
'Bethune, Sarah J.'
'Kampf, Jeff W.'
'Rodr\'iguez-Hornedo, Na\'ir'

_publ_section_title
;
 Cocrystals and Salts of Gabapentin: pH Dependent Cocrystal Stability and
 Solubility
;
_journal_issue 1
_journal_name_full 'Crystal Growth &amp; Design'
_journal_page_first 378
_journal_paper_doi 10.1021/cg800587y
_journal_volume 9
_journal_year 2009
_chemical_formula_moiety 'C9 H18 N O2, C8 H7 O3'
_chemical_formula_sum 'C17 H25 N O5'
_chemical_formula_weight 323.38
_chemical_name_systematic
;
 ?
;
_space_group_IT_number 2
_symmetry_cell_setting triclinic
_symmetry_space_group_name_Hall '-P 1'
_symmetry_space_group_name_H-M 'P -1'
_atom_sites_solution_hydrogens geom
_atom_sites_solution_primary direct
_atom_sites_solution_secondary difmap
_audit_creation_method SHELXL-97
_cell_angle_alpha 76.397(3)
_cell_angle_beta 84.535(3)
_cell_angle_gamma 79.731(3)
_cell_formula_units_Z 2
_cell_length_a 6.1129(10)
_cell_length_b 9.3483(15)
_cell_length_c 14.879(2)
_cell_measurement_reflns_used 7403
_cell_measurement_temperature 85(2)
_cell_measurement_theta_max 28.42
_cell_measurement_theta_min 2.27
_cell_volume 811.9(2)
_computing_cell_refinement 'Bruker SAINT'
_computing_data_collection 'Bruker SMART-APEX'
_computing_data_reduction 'Bruker SAINT'
_computing_molecular_graphics 'Bruker SHELXTL'
_computing_publication_material 'Bruker SHELXTL'
_computing_structure_refinement 'SHELXL-97 (Sheldrick, 2008)'
_computing_structure_solution 'SHELXS-97 (Sheldrick, 2008)'
_diffrn_ambient_temperature 85(2)
_diffrn_measured_fraction_theta_full 0.993
_diffrn_measured_fraction_theta_max 0.993
_diffrn_measurement_device_type 'CCD area detector'
_diffrn_measurement_method 'phi and omega scans'
_diffrn_radiation_monochromator graphite
_diffrn_radiation_source 'fine-focus sealed tube'
_diffrn_radiation_type MoK\a
_diffrn_radiation_wavelength 0.71073
_diffrn_reflns_av_R_equivalents 0.0409
_diffrn_reflns_av_sigmaI/netI 0.0237
_diffrn_reflns_limit_h_max 8
_diffrn_reflns_limit_h_min -8
_diffrn_reflns_limit_k_max 12
_diffrn_reflns_limit_k_min -11
_diffrn_reflns_limit_l_max 19
_diffrn_reflns_limit_l_min -19
_diffrn_reflns_number 24634
_diffrn_reflns_theta_full 28.45
_diffrn_reflns_theta_max 28.45
_diffrn_reflns_theta_min 2.27
_exptl_absorpt_coefficient_mu 0.097
_exptl_absorpt_correction_T_max 0.9923
_exptl_absorpt_correction_T_min 0.9679
_exptl_absorpt_correction_type multi-scan
_exptl_absorpt_process_details
;
  Blessing, R. Acta Cryst. (1995) A51 33-38.
  Sheldrick, G.  TWINABS  (Version 2008/1), Bruker AXS scaling and
  corrections for twinned crystals University of Gottingen, Germany 2008.
;
_exptl_crystal_colour colorless
_exptl_crystal_density_diffrn 1.323
_exptl_crystal_density_method 'not measured'
_exptl_crystal_description plate
_exptl_crystal_F_000 348
_exptl_crystal_size_max 0.34
_exptl_crystal_size_mid 0.25
_exptl_crystal_size_min 0.08
_refine_diff_density_max 0.384
_refine_diff_density_min -0.338
_refine_diff_density_rms 0.057
_refine_ls_extinction_method none
_refine_ls_goodness_of_fit_ref 1.101
_refine_ls_hydrogen_treatment mixed
_refine_ls_matrix_type full
_refine_ls_number_parameters 229
_refine_ls_number_reflns 4070
_refine_ls_number_restraints 0
_refine_ls_restrained_S_all 1.101
_refine_ls_R_factor_all 0.0447
_refine_ls_R_factor_gt 0.0424
_refine_ls_shift/su_max 0.000
_refine_ls_shift/su_mean 0.000
_refine_ls_structure_factor_coef Fsqd
_refine_ls_weighting_details 'calc w=1/[\s^2^(Fo^2^)+(0.0563P)^2^+0.3020P] where P=(Fo^2^+2Fc^2^)/3'
_refine_ls_weighting_scheme calc
_refine_ls_wR_factor_gt 0.1075
_refine_ls_wR_factor_ref 0.1086
_reflns_number_gt 3889
_reflns_number_total 4070
_reflns_threshold_expression >2sigma(I)
_cod_data_source_file cg800587ysup1.cif
_cod_data_source_block 5
_cod_depositor_comments
;
The following automatic conversions were performed:

'_symmetry_cell_setting' value 'Triclinic' changed to 'triclinic'
according to /home/saulius/struct/CIF-dictionaries/cif_core.dic
dictionary named 'cif_core.dic' version 2.4.2 from 2011-04-26.

Automatic conversion script
Id: cif_fix_values 1891 2012-01-12 08:04:46Z andrius 
;
_cod_original_sg_symbol_H-M P-1
_cod_database_code 4508987

loop_
_symmetry_equiv_pos_as_xyz
'x, y, z'
'-x, -y, -z'

loop_
_atom_site_label
_atom_site_type_symbol
_atom_site_fract_x
_atom_site_fract_y
_atom_site_fract_z
_atom_site_U_iso_or_equiv
_atom_site_adp_type
_atom_site_occupancy
_atom_site_symmetry_multiplicity
_atom_site_calc_flag
_atom_site_refinement_flags
N1 N 0.3373(2) 1.19306(16) 0.58968(10) 0.0164(3) Uani 1 1 d .
H1A H 0.224(5) 1.259(3) 0.597(2) 0.040(7) Uiso 1 1 d .
H1B H 0.311(4) 1.158(2) 0.5431(16) 0.018(5) Uiso 1 1 d .
H1C H 0.455(4) 1.242(3) 0.5740(17) 0.026(6) Uiso 1 1 d .
O1 O 0.1061(2) 0.75965(14) 0.58070(10) 0.0220(3) Uani 1 1 d .
H1 H 0.141(6) 0.745(4) 0.530(3) 0.066(11) Uiso 1 1 d .
O2 O 0.27280(19) 0.95485(13) 0.51429(8) 0.0162(2) Uani 1 1 d .
O3 O 0.7211(2) 0.32799(15) 0.56573(9) 0.0229(3) Uani 1 1 d .
O4 O 0.9917(2) 0.42766(17) 0.60692(9) 0.0200(3) Uani 1 1 d .
O5 O 0.6812(2) 0.67580(14) 0.61894(10) 0.0237(3) Uani 1 1 d .
H5 H 0.851(7) 0.666(4) 0.618(3) 0.081(12) Uiso 1 1 d .
C1 C 0.1528(3) 0.89486(18) 0.57582(12) 0.0149(3) Uani 1 1 d .
C2 C 0.0407(3) 0.96709(18) 0.65239(11) 0.0141(3) Uani 1 1 d .
H2A H -0.0661 0.9042 0.6883 0.017 Uiso 1 1 calc R
H2B H -0.0459 1.0648 0.6241 0.017 Uiso 1 1 calc R
C3 C 0.1994(3) 0.99199(17) 0.72008(11) 0.0132(3) Uani 1 1 d .
C4 C 0.0649(3) 1.08929(17) 0.78328(12) 0.0159(3) Uani 1 1 d .
H4A H 0.1693 1.1187 0.8200 0.019 Uiso 1 1 calc R
H4B H -0.0132 1.1815 0.7441 0.019 Uiso 1 1 calc R
C5 C -0.1065(3) 1.01101(19) 0.84957(12) 0.0183(3) Uani 1 1 d .
H5B H -0.1815 1.0771 0.8902 0.022 Uiso 1 1 calc R
H5C H -0.2210 0.9908 0.8135 0.022 Uiso 1 1 calc R
C6 C 0.0049(3) 0.8645(2) 0.90893(12) 0.0221(3) Uani 1 1 d .
H6A H 0.1068 0.8856 0.9503 0.027 Uiso 1 1 calc R
H6B H -0.1101 0.8126 0.9481 0.027 Uiso 1 1 calc R
C7 C 0.1356(3) 0.76378(19) 0.84836(12) 0.0207(3) Uani 1 1 d .
H7A H 0.0306 0.7322 0.8130 0.025 Uiso 1 1 calc R
H7B H 0.2153 0.6732 0.8884 0.025 Uiso 1 1 calc R
C8 C 0.3037(3) 0.84249(18) 0.78083(12) 0.0173(3) Uani 1 1 d .
H8A H 0.3761 0.7758 0.7401 0.021 Uiso 1 1 calc R
H8B H 0.4208 0.8608 0.8164 0.021 Uiso 1 1 calc R
C9 C 0.3951(3) 1.06616(18) 0.66945(11) 0.0161(3) Uani 1 1 d .
H9A H 0.4677 1.1021 0.7147 0.019 Uiso 1 1 calc R
H9B H 0.5055 0.9894 0.6470 0.019 Uiso 1 1 calc R
C10 C 0.7945(3) 0.42094(17) 0.59976(11) 0.0138(3) Uani 1 1 d .
C11 C 0.6170(3) 0.53382(18) 0.63811(12) 0.0189(3) Uani 1 1 d .
H11A H 0.4753 0.5426 0.6073 0.023 Uiso 1 1 calc R
C12 C 0.5767(3) 0.47255(17) 0.74117(11) 0.0167(3) Uani 1 1 d .
C13 C 0.3856(3) 0.41163(19) 0.77423(12) 0.0196(3) Uani 1 1 d .
H13A H 0.2789 0.4090 0.7324 0.024 Uiso 1 1 calc R
C14 C 0.3504(3) 0.35442(19) 0.86865(13) 0.0216(3) Uani 1 1 d .
H14A H 0.2196 0.3124 0.8909 0.026 Uiso 1 1 calc R
C15 C 0.5027(3) 0.35785(19) 0.93036(12) 0.0208(3) Uani 1 1 d .
H15A H 0.4773 0.3184 0.9947 0.025 Uiso 1 1 calc R
C16 C 0.6939(3) 0.4195(2) 0.89769(12) 0.0216(3) Uani 1 1 d .
H16A H 0.7993 0.4227 0.9398 0.026 Uiso 1 1 calc R
C17 C 0.7307(3) 0.47610(19) 0.80385(12) 0.0196(3) Uani 1 1 d .
H17A H 0.8618 0.5177 0.7819 0.024 Uiso 1 1 calc R

loop_
_atom_site_aniso_label
_atom_site_aniso_U_11
_atom_site_aniso_U_22
_atom_site_aniso_U_33
_atom_site_aniso_U_23
_atom_site_aniso_U_13
_atom_site_aniso_U_12
N1 0.0156(6) 0.0161(6) 0.0189(7) -0.0062(6) 0.0023(5) -0.0047(5)
O1 0.0291(7) 0.0181(6) 0.0219(6) -0.0096(5) 0.0067(5) -0.0097(5)
O2 0.0157(5) 0.0177(6) 0.0161(6) -0.0062(4) 0.0016(4) -0.0036(4)
O3 0.0204(6) 0.0273(7) 0.0270(7) -0.0162(5) 0.0069(5) -0.0106(5)
O4 0.0163(6) 0.0225(7) 0.0214(6) -0.0067(5) -0.0002(5) -0.0020(5)
O5 0.0248(7) 0.0154(6) 0.0297(7) -0.0055(5) 0.0022(5) -0.0016(5)
C1 0.0139(7) 0.0165(7) 0.0155(7) -0.0057(6) -0.0018(5) -0.0022(5)
C2 0.0128(6) 0.0150(7) 0.0146(7) -0.0042(6) 0.0008(6) -0.0021(5)
C3 0.0121(7) 0.0133(7) 0.0139(7) -0.0038(6) 0.0002(5) -0.0007(5)
C4 0.0181(7) 0.0140(7) 0.0157(8) -0.0049(6) 0.0005(6) -0.0020(6)
C5 0.0192(7) 0.0189(8) 0.0159(7) -0.0046(6) 0.0031(6) -0.0015(6)
C6 0.0277(9) 0.0197(8) 0.0163(8) -0.0010(6) 0.0030(7) -0.0030(7)
C7 0.0262(9) 0.0137(7) 0.0197(8) -0.0012(6) 0.0009(7) -0.0016(6)
C8 0.0184(7) 0.0143(7) 0.0170(7) -0.0025(6) -0.0019(6) 0.0020(6)
C9 0.0145(7) 0.0187(7) 0.0161(7) -0.0046(6) -0.0012(6) -0.0043(6)
C10 0.0168(7) 0.0106(6) 0.0118(7) 0.0000(5) 0.0011(5) -0.0009(5)
C11 0.0230(8) 0.0130(7) 0.0177(8) -0.0028(6) 0.0014(6) 0.0026(6)
C12 0.0208(8) 0.0110(7) 0.0169(8) -0.0045(6) 0.0015(6) 0.0015(6)
C13 0.0212(8) 0.0179(7) 0.0207(8) -0.0089(6) -0.0003(6) 0.0002(6)
C14 0.0236(8) 0.0180(8) 0.0237(8) -0.0073(7) 0.0058(7) -0.0049(6)
C15 0.0285(9) 0.0162(7) 0.0156(8) -0.0032(6) 0.0022(7) -0.0007(6)
C16 0.0231(8) 0.0222(8) 0.0202(8) -0.0083(7) -0.0034(7) 0.0002(7)
C17 0.0201(8) 0.0173(7) 0.0224(8) -0.0075(6) 0.0030(6) -0.0036(6)

loop_
_atom_type_symbol
_atom_type_description
_atom_type_scat_dispersion_real
_atom_type_scat_dispersion_imag
_atom_type_scat_source
C C 0.0033 0.0016 'International Tables Vol C Tables 4.2.6.8 and 6.1.1.4'
H H 0.0000 0.0000 'International Tables Vol C Tables 4.2.6.8 and 6.1.1.4'
N N 0.0061 0.0033 'International Tables Vol C Tables 4.2.6.8 and 6.1.1.4'
O O 0.0106 0.0060 'International Tables Vol C Tables 4.2.6.8 and 6.1.1.4'

loop_
_geom_angle_atom_site_label_1
_geom_angle_atom_site_label_2
_geom_angle_atom_site_label_3
_geom_angle
O2 C1 O1 122.58(15)
O2 C1 C2 123.31(14)
O1 C1 C2 114.11(14)
C1 C2 C3 115.19(13)
C9 C3 C8 106.03(13)
C9 C3 C4 110.02(13)
C8 C3 C4 108.83(12)
C9 C3 C2 112.31(13)
C8 C3 C2 110.97(13)
C4 C3 C2 108.62(12)
C5 C4 C3 113.44(13)
C6 C5 C4 110.88(14)
C7 C6 C5 110.90(14)
C6 C7 C8 111.87(14)
C7 C8 C3 113.52(13)
N1 C9 C3 115.72(13)
O4 C10 O3 126.69(16)
O4 C10 C11 117.47(15)
O3 C10 C11 115.82(14)
O5 C11 C12 112.31(14)
O5 C11 C10 111.27(14)
C12 C11 C10 108.29(13)
C13 C12 C17 119.10(16)
C13 C12 C11 120.16(16)
C17 C12 C11 120.74(15)
C12 C13 C14 119.93(17)
C15 C14 C13 120.87(17)
C14 C15 C16 119.46(16)
C17 C16 C15 120.05(17)
C16 C17 C12 120.58(16)

loop_
_geom_bond_atom_site_label_1
_geom_bond_atom_site_label_2
_geom_bond_distance
N1 C9 1.486(2)
O1 C1 1.329(2)
O2 C1 1.212(2)
O3 C10 1.266(2)
O4 C10 1.234(2)
O5 C11 1.408(2)
C1 C2 1.507(2)
C2 C3 1.544(2)
C3 C9 1.535(2)
C3 C8 1.541(2)
C3 C4 1.541(2)
C4 C5 1.531(2)
C5 C6 1.527(2)
C6 C7 1.527(2)
C7 C8 1.527(2)
C10 C11 1.541(2)
C11 C12 1.518(2)
C12 C13 1.388(2)
C12 C17 1.396(2)
C13 C14 1.391(2)
C14 C15 1.378(3)
C15 C16 1.391(3)
C16 C17 1.384(3)

loop_
_geom_hbond_atom_site_label_D
_geom_hbond_atom_site_label_H
_geom_hbond_atom_site_label_A
_geom_hbond_distance_DH
_geom_hbond_distance_HA
_geom_hbond_distance_DA
_geom_hbond_angle_DHA
_geom_hbond_site_symmetry_A
N1 H1C O3 0.90(3) 1.92(3) 2.8118(19) 168(2) 1_565
N1 H1B O2 0.87(2) 2.10(2) 2.8187(19) 139.3(19) .
N1 H1B O5 0.87(2) 2.54(2) 3.062(2) 119.1(17) 2_676
N1 H1A O4 0.86(3) 1.95(3) 2.802(2) 173(3) 1_465
O5 H5 O1 1.02(4) 1.90(4) 2.814(2) 147(3) 1_655
O1 H1 O3 0.81(4) 1.79(4) 2.5744(19) 163(4) 2_666
